data_7134556
loop_
_publ_author_name
'Koshino, Haruka'
'Goo, Zi Lang'
'Sugimoto, Kunihisa'
'Mochida, Tomoyuki'

_publ_section_title
;
 Solvent-free photochemical formation of cubane-type Ru complexes from
 organometallic ionic liquids with cyanoborate anions
;
_journal_issue 51
_journal_name_full 'Chemical Communications'
_journal_page_first 9258
_journal_page_last 9261
_journal_paper_doi 10.1039/D5CC01996F
_journal_volume 61
_journal_year 2025
_chemical_formula_moiety 'C64 H88 B4 N12 Ru4  '
_chemical_formula_sum 'C64 H88 B4 N12 Ru4'
_chemical_formula_weight 1472.98
_space_group_crystal_system cubic
_space_group_IT_number 230
_space_group_name_Hall '-I 4bd 2c 3'
_space_group_name_H-M_alt 'I a -3 d'
_atom_sites_solution_hydrogens geom
_atom_sites_solution_primary dual
_atom_sites_solution_secondary difmap
_audit_update_record
;
2025-02-01 deposited with the CCDC.	2025-05-09 downloaded from the CCDC.
;
_cell_angle_alpha 90
_cell_angle_beta 90
_cell_angle_gamma 90
_cell_formula_units_Z 24
_cell_length_a 34.657(3)
_cell_length_b 34.657(3)
_cell_length_c 34.657(3)
_cell_measurement_reflns_used 9781
_cell_measurement_temperature 90.(2)
_cell_measurement_theta_max 28.4747
_cell_measurement_theta_min 2.3506
_cell_volume 41627(6)
_computing_cell_refinement 'SAINT V8.38A (Bruker AXS Inc., 2017)'
_computing_data_collection 'SAINT V8.38A (Bruker AXS Inc., 2017)'
_computing_data_reduction 'SAINT V8.38A (Bruker AXS Inc., 2017)'
_computing_molecular_graphics 'shelXle (C.B. Huebschle, rev 833)'
_computing_publication_material 'Generate Report (Bruker AXS Inc., 2017)'
_computing_structure_refinement 'SHELXL-2016/6 (Sheldrick, 2016)'
_computing_structure_solution 'SHELXT 2014/5 (Sheldrick, 2014)'
_diffrn_ambient_temperature 90.(2)
_diffrn_detector_area_resol_mean 8.3333
_diffrn_measured_fraction_theta_full 1.000
_diffrn_measured_fraction_theta_max 1.000
_diffrn_measurement_device_type 'Bruker APEXII CCD area detector'
_diffrn_measurement_method 'phi and omega scans'
_diffrn_radiation_monochromator 'Bruker Helios multilayer confocal mirror'
_diffrn_radiation_source 'Bruker TXS fine-focus rotating anode'
_diffrn_radiation_type MoK\a
_diffrn_radiation_wavelength 0.71073
_diffrn_reflns_av_R_equivalents 0.0420
_diffrn_reflns_av_unetI/netI 0.0109
_diffrn_reflns_limit_h_max 35
_diffrn_reflns_limit_h_min -40
_diffrn_reflns_limit_k_max 36
_diffrn_reflns_limit_k_min -40
_diffrn_reflns_limit_l_max 39
_diffrn_reflns_limit_l_min -40
_diffrn_reflns_number 90746
_diffrn_reflns_theta_full 24.41
_diffrn_reflns_theta_max 24.41
_diffrn_reflns_theta_min 1.44
_diffrn_source 'rotating-anode X-ray tube'
_diffrn_source_type 'Bruker Turbo X-ray Source'
_exptl_absorpt_coefficient_mu 0.900
_exptl_absorpt_correction_T_max 0.94
_exptl_absorpt_correction_T_min 0.89
_exptl_absorpt_correction_type multi-scan
_exptl_absorpt_process_details
;
SADABS-2016/2 - Bruker AXS area detector scaling and absorption correction
;
_exptl_crystal_colour yellow
_exptl_crystal_density_diffrn 1.410
_exptl_crystal_density_method 'not measured'
_exptl_crystal_description block
_exptl_crystal_F_000 18048
_exptl_crystal_size_max 0.078
_exptl_crystal_size_mid 0.070
_exptl_crystal_size_min 0.065
_refine_diff_density_max 1.029
_refine_diff_density_min -0.886
_refine_ls_extinction_method none
_refine_ls_goodness_of_fit_ref 1.115
_refine_ls_hydrogen_treatment constr
_refine_ls_matrix_type full
_refine_ls_number_parameters 193
_refine_ls_number_reflns 2871
_refine_ls_number_restraints 167
_refine_ls_restrained_S_all 1.085
_refine_ls_R_factor_all 0.0545
_refine_ls_R_factor_gt 0.0415
_refine_ls_shift/su_max 0.001
_refine_ls_shift/su_mean 0.000
_refine_ls_structure_factor_coef Fsqd
_refine_ls_weighting_details 'w=1/[\s^2^(Fo^2^)+(0.0428P)^2^+522.0639P] where P=(Fo^2^+2Fc^2^)/3'
_refine_ls_weighting_scheme calc
_refine_ls_wR_factor_gt 0.1026
_refine_ls_wR_factor_ref 0.1176
_reflns_number_gt 2366
_reflns_number_total 2871
_reflns_threshold_expression 'I > 2\s(I)'
_cod_data_source_file d5cc01996f2.cif
_cod_data_source_block C8_Cubane_b
_cod_depositor_comments
;
The following automatic conversions were performed:

data item '_exptl_absorpt_correction_type' value 'Multi-Scan' was
changed to 'multi-scan' in accordance with the
/home/data/users/saulius/crontab/automatic-downloads/rss-feeds/RSC/lib/dictionaries/cif_core.dic
dictionary named 'cif_core.dic' version 2.4.2 last updated on
2011-04-26.

Automatic conversion script
Id: cif_fix_values 8170 2020-07-09 18:12:32Z antanas 

 Adding full bibliography for 7134554--7134556.cif.
;
_cod_original_cell_volume 41627.(12)
_cod_database_code 7134556

loop_
_space_group_symop_operation_xyz
'x, y, z'
'-x+1/2, -y, z+1/2'
'-x, y+1/2, -z+1/2'
'x+1/2, -y+1/2, -z'
'z, x, y'
'z+1/2, -x+1/2, -y'
'-z+1/2, -x, y+1/2'
'-z, x+1/2, -y+1/2'
'y, z, x'
'-y, z+1/2, -x+1/2'
'y+1/2, -z+1/2, -x'
'-y+1/2, -z, x+1/2'
'y+3/4, x+1/4, -z+1/4'
'-y+3/4, -x+3/4, -z+3/4'
'y+1/4, -x+1/4, z+3/4'
'-y+1/4, x+3/4, z+1/4'
'x+3/4, z+1/4, -y+1/4'
'-x+1/4, z+3/4, y+1/4'
'-x+3/4, -z+3/4, -y+3/4'
'x+1/4, -z+1/4, y+3/4'
'z+3/4, y+1/4, -x+1/4'
'z+1/4, -y+1/4, x+3/4'
'-z+1/4, y+3/4, x+1/4'
'-z+3/4, -y+3/4, -x+3/4'
'x+1/2, y+1/2, z+1/2'
'-x+1, -y+1/2, z+1'
'-x+1/2, y+1, -z+1'
'x+1, -y+1, -z+1/2'
'z+1/2, x+1/2, y+1/2'
'z+1, -x+1, -y+1/2'
'-z+1, -x+1/2, y+1'
'-z+1/2, x+1, -y+1'
'y+1/2, z+1/2, x+1/2'
'-y+1/2, z+1, -x+1'
'y+1, -z+1, -x+1/2'
'-y+1, -z+1/2, x+1'
'y+5/4, x+3/4, -z+3/4'
'-y+5/4, -x+5/4, -z+5/4'
'y+3/4, -x+3/4, z+5/4'
'-y+3/4, x+5/4, z+3/4'
'x+5/4, z+3/4, -y+3/4'
'-x+3/4, z+5/4, y+3/4'
'-x+5/4, -z+5/4, -y+5/4'
'x+3/4, -z+3/4, y+5/4'
'z+5/4, y+3/4, -x+3/4'
'z+3/4, -y+3/4, x+5/4'
'-z+3/4, y+5/4, x+3/4'
'-z+5/4, -y+5/4, -x+5/4'
'-x, -y, -z'
'x-1/2, y, -z-1/2'
'x, -y-1/2, z-1/2'
'-x-1/2, y-1/2, z'
'-z, -x, -y'
'-z-1/2, x-1/2, y'
'z-1/2, x, -y-1/2'
'z, -x-1/2, y-1/2'
'-y, -z, -x'
'y, -z-1/2, x-1/2'
'-y-1/2, z-1/2, x'
'y-1/2, z, -x-1/2'
'-y-3/4, -x-1/4, z-1/4'
'y-3/4, x-3/4, z-3/4'
'-y-1/4, x-1/4, -z-3/4'
'y-1/4, -x-3/4, -z-1/4'
'-x-3/4, -z-1/4, y-1/4'
'x-1/4, -z-3/4, -y-1/4'
'x-3/4, z-3/4, y-3/4'
'-x-1/4, z-1/4, -y-3/4'
'-z-3/4, -y-1/4, x-1/4'
'-z-1/4, y-1/4, -x-3/4'
'z-1/4, -y-3/4, -x-1/4'
'z-3/4, y-3/4, x-3/4'
'-x+1/2, -y+1/2, -z+1/2'
'x, y+1/2, -z'
'x+1/2, -y, z'
'-x, y, z+1/2'
'-z+1/2, -x+1/2, -y+1/2'
'-z, x, y+1/2'
'z, x+1/2, -y'
'z+1/2, -x, y'
'-y+1/2, -z+1/2, -x+1/2'
'y+1/2, -z, x'
'-y, z, x+1/2'
'y, z+1/2, -x'
'-y-1/4, -x+1/4, z+1/4'
'y-1/4, x-1/4, z-1/4'
'-y+1/4, x+1/4, -z-1/4'
'y+1/4, -x-1/4, -z+1/4'
'-x-1/4, -z+1/4, y+1/4'
'x+1/4, -z-1/4, -y+1/4'
'x-1/4, z-1/4, y-1/4'
'-x+1/4, z+1/4, -y-1/4'
'-z-1/4, -y+1/4, x+1/4'
'-z+1/4, y+1/4, -x-1/4'
'z+1/4, -y-1/4, -x+1/4'
'z-1/4, y-1/4, x-1/4'

loop_
_atom_site_type_symbol
_atom_site_label
_atom_site_fract_x
_atom_site_fract_y
_atom_site_fract_z
_atom_site_U_iso_or_equiv
_atom_site_adp_type
_atom_site_calc_flag
_atom_site_refinement_flags_adp
_atom_site_refinement_flags_occupancy
_atom_site_refinement_flags_posn
_atom_site_occupancy
_atom_site_disorder_assembly
_atom_site_disorder_group
C C9A 0.4445(7) 0.3585(13) 0.2163(13) 0.0301(12) Uani d U P D 0.564(3) A -1
H H9A 0.448537 0.35072 0.24346 0.036 Uiso calc U P R 0.564(3) A -1
H H9B 0.459427 0.382518 0.212009 0.036 Uiso calc U P R 0.564(3) A -1
C C10A 0.4020(5) 0.3677(5) 0.2108(6) 0.0509(8) Uani d . P D 0.564(3) A -1
H H10A 0.386493 0.34534 0.219549 0.061 Uiso calc U P R 0.564(3) A -1
H H10B 0.396826 0.371517 0.182988 0.061 Uiso calc U P R 0.564(3) A -1
C C11A 0.3889(3) 0.4034(3) 0.2327(4) 0.0509(8) Uani d U P D 0.564(3) A -1
H H11A 0.392631 0.39888 0.260649 0.061 Uiso calc U P R 0.564(3) A -1
H H11B 0.405599 0.425339 0.225203 0.061 Uiso calc U P R 0.564(3) A -1
C C12A 0.3471(3) 0.4147(3) 0.2258(3) 0.0509(8) Uani d U P D 0.564(3) A -1
H H12A 0.330185 0.393265 0.23421 0.061 Uiso calc U P R 0.564(3) A -1
H H12B 0.343001 0.418598 0.197835 0.061 Uiso calc U P R 0.564(3) A -1
C C13A 0.3353(3) 0.4512(3) 0.2471(3) 0.0509(8) Uani d U P D 0.564(3) A -1
H H13A 0.350008 0.450783 0.271571 0.061 Uiso calc U P R 0.564(3) A -1
H H13B 0.346159 0.472726 0.231765 0.061 Uiso calc U P R 0.564(3) A -1
C C14A 0.2949(3) 0.4642(3) 0.2582(4) 0.0509(8) Uani d U P D 0.564(3) A -1
H H14A 0.294183 0.466235 0.286652 0.061 Uiso calc U P R 0.564(3) A -1
H H14B 0.276967 0.443234 0.250875 0.061 Uiso calc U P R 0.564(3) A -1
C C15A 0.2785(3) 0.5016(3) 0.2421(3) 0.0509(8) Uani d U P D 0.564(3) A -1
H H15A 0.286092 0.504187 0.214641 0.061 Uiso calc U P R 0.564(3) A -1
H H15B 0.249973 0.500646 0.243247 0.061 Uiso calc U P R 0.564(3) A -1
C C16A 0.2928(3) 0.5364(3) 0.2645(4) 0.0509(8) Uani d U P D 0.564(3) A -1
H H16A 0.28429 0.560111 0.251558 0.076 Uiso calc U P R 0.564(3) A -1
H H16B 0.321083 0.535983 0.265571 0.076 Uiso calc U P R 0.564(3) A -1
H H16C 0.282361 0.53573 0.290725 0.076 Uiso calc U P R 0.564(3) A -1
C C9C 0.4447(9) 0.3585(17) 0.2164(17) 0.0301(13) Uani d U P D 0.436(3) A -2
H H9C 0.448772 0.350819 0.243637 0.036 Uiso calc U P R 0.436(3) A -2
H H9D 0.459319 0.382673 0.212011 0.036 Uiso calc U P R 0.436(3) A -2
C C10C 0.4021(8) 0.3665(13) 0.2102(12) 0.1062(6) Uani d U P D 0.436(3) A -2
H H10C 0.38908 0.341171 0.20787 0.127 Uiso calc U P R 0.436(3) A -2
H H10D 0.399575 0.379434 0.184894 0.127 Uiso calc U P R 0.436(3) A -2
C C11C 0.3789(8) 0.3901(7) 0.2390(5) 0.1062(6) Uani d U P D 0.436(3) A -2
H H11C 0.38649 0.417515 0.236051 0.127 Uiso calc U P R 0.436(3) A -2
H H11D 0.351319 0.388193 0.231812 0.127 Uiso calc U P R 0.436(3) A -2
C C12C 0.3825(7) 0.3797(6) 0.2814(5) 0.1062(6) Uani d U P D 0.436(3) A -2
H H12C 0.365488 0.39706 0.296351 0.127 Uiso calc U P R 0.436(3) A -2
H H12D 0.409368 0.384985 0.289607 0.127 Uiso calc U P R 0.436(3) A -2
C C13C 0.3729(5) 0.3383(5) 0.2926(7) 0.1062(6) Uani d U P D 0.436(3) A -2
H H13C 0.389389 0.320044 0.278122 0.127 Uiso calc U P R 0.436(3) A -2
H H13D 0.377102 0.33433 0.320514 0.127 Uiso calc U P R 0.436(3) A -2
C C14C 0.3307(5) 0.3320(6) 0.2825(7) 0.1062(6) Uani d U P D 0.436(3) A -2
H H14C 0.327878 0.333565 0.25407 0.127 Uiso calc U P R 0.436(3) A -2
H H14D 0.315415 0.353356 0.293741 0.127 Uiso calc U P R 0.436(3) A -2
C C15C 0.3134(5) 0.2940(6) 0.2960(7) 0.1062(6) Uani d U P D 0.436(3) A -2
H H15C 0.316407 0.291776 0.324276 0.127 Uiso calc U P R 0.436(3) A -2
H H15D 0.327449 0.272351 0.283815 0.127 Uiso calc U P R 0.436(3) A -2
C C16C 0.2708(5) 0.2914(9) 0.2856(11) 0.1062(6) Uani d U P D 0.436(3) A -2
H H16D 0.268148 0.285467 0.2581 0.159 Uiso calc U P R 0.436(3) A -2
H H16E 0.25819 0.316051 0.291232 0.159 Uiso calc U P R 0.436(3) A -2
H H16F 0.258667 0.270896 0.300879 0.159 Uiso calc U P R 0.436(3) A -2
Ru Ru1 0.45088(2) 0.34740(2) 0.05259(2) 0.01862(16) Uani d . . . 1.0 . .
N N1 0.53983(11) 0.31548(11) 0.19817(11) 0.0214(8) Uani d . . . 1.0 . .
N N2 0.42568(11) 0.25590(11) 0.19716(10) 0.0217(8) Uani d . . . 1.0 . .
N N3 0.45316(11) 0.33987(10) 0.11154(12) 0.0213(8) Uani d . . . 1.0 . .
C C1 0.42168(16) 0.36640(14) 0.00131(16) 0.0353(13) Uani d . . . 1.0 . .
H H1 0.412704 0.349658 -0.018458 0.042 Uiso calc U . R 1.0 . .
C C2 0.40019(15) 0.37831(15) 0.03404(17) 0.0373(13) Uani d . . . 1.0 . .
H H2 0.374503 0.370978 0.040205 0.045 Uiso calc U . R 1.0 . .
C C3 0.42431(15) 0.40327(14) 0.05588(15) 0.0313(12) Uani d . . . 1.0 . .
H H3 0.417322 0.415688 0.079294 0.038 Uiso calc U . R 1.0 . .
C C4 0.46021(15) 0.40662(14) 0.03721(15) 0.0301(11) Uani d . . . 1.0 . .
H H4 0.481656 0.421445 0.045693 0.036 Uiso calc U . R 1.0 . .
C C5 0.45834(16) 0.38340(14) 0.00293(15) 0.0319(12) Uani d . . . 1.0 . .
H H5 0.478431 0.380145 -0.01543 0.038 Uiso calc U . R 1.0 . .
C C6 0.45613(12) 0.33518(13) 0.14423(14) 0.0208(10) Uani d . . . 1.0 . .
C C7 0.50717(14) 0.32020(13) 0.19554(13) 0.0214(10) Uani d . . . 1.0 . .
C C8 0.44102(13) 0.28525(14) 0.19538(13) 0.0214(10) Uani d . . . 1.0 . .
B B1 0.46115(15) 0.32718(13) 0.19034(14) 0.0233(11) Uani d . . D 1.0 . .

loop_
_atom_site_aniso_label
_atom_site_aniso_U_11
_atom_site_aniso_U_22
_atom_site_aniso_U_33
_atom_site_aniso_U_12
_atom_site_aniso_U_13
_atom_site_aniso_U_23
C9A 0.0301(15) 0.0300(14) 0.0303(15) 0.0002(9) 0.0001(9) -0.0002(9)
C10A 0.0500(9) 0.0511(9) 0.0516(10) 0.0007(6) 0.0000(6) -0.0016(6)
C11A 0.0500(9) 0.0511(9) 0.0516(10) 0.0007(6) 0.0000(6) -0.0016(6)
C12A 0.0500(9) 0.0511(9) 0.0516(10) 0.0007(6) 0.0000(6) -0.0016(6)
C13A 0.0500(9) 0.0511(9) 0.0516(10) 0.0007(6) 0.0000(6) -0.0016(6)
C14A 0.0500(9) 0.0511(9) 0.0516(10) 0.0007(6) 0.0000(6) -0.0016(6)
C15A 0.0500(9) 0.0511(9) 0.0516(10) 0.0007(6) 0.0000(6) -0.0016(6)
C16A 0.0500(9) 0.0511(9) 0.0516(10) 0.0007(6) 0.0000(6) -0.0016(6)
C9C 0.0301(15) 0.0300(15) 0.0303(15) 0.0001(9) 0.0000(9) -0.0001(9)
C10C 0.1062(7) 0.1062(6) 0.1063(6) 0.0001(4) 0.0001(4) 0.0000(4)
C11C 0.1062(7) 0.1062(6) 0.1063(6) 0.0001(4) 0.0001(4) 0.0000(4)
C12C 0.1062(7) 0.1062(6) 0.1063(6) 0.0001(4) 0.0001(4) 0.0000(4)
C13C 0.1062(7) 0.1062(6) 0.1063(6) 0.0001(4) 0.0001(4) 0.0000(4)
C14C 0.1062(7) 0.1062(6) 0.1063(6) 0.0001(4) 0.0001(4) 0.0000(4)
C15C 0.1062(7) 0.1062(6) 0.1063(6) 0.0001(4) 0.0001(4) 0.0000(4)
C16C 0.1062(7) 0.1062(6) 0.1063(6) 0.0001(4) 0.0001(4) 0.0000(4)
Ru1 0.0173(2) 0.0161(2) 0.0224(2) 0.00137(14) -0.00387(14) 0.00193(14)
N1 0.023(2) 0.018(2) 0.022(2) -0.0028(16) 0.0008(16) -0.0002(16)
N2 0.020(2) 0.025(2) 0.020(2) 0.0003(17) 0.0014(15) 0.0024(16)
N3 0.0178(19) 0.0167(19) 0.029(2) -0.0009(15) 0.0001(16) -0.0015(16)
C1 0.042(3) 0.027(3) 0.037(3) 0.006(2) -0.023(3) 0.000(2)
C2 0.024(3) 0.029(3) 0.059(4) 0.005(2) -0.010(2) 0.012(3)
C3 0.039(3) 0.022(3) 0.032(3) 0.013(2) -0.004(2) 0.001(2)
C4 0.035(3) 0.019(2) 0.036(3) -0.003(2) -0.014(2) 0.004(2)
C5 0.043(3) 0.025(3) 0.028(3) 0.005(2) -0.006(2) 0.008(2)
C6 0.016(2) 0.018(2) 0.029(3) -0.0025(18) 0.0013(19) -0.0024(19)
C7 0.027(3) 0.017(2) 0.019(2) -0.0007(19) -0.0005(19) 0.0007(18)
C8 0.017(2) 0.024(3) 0.023(2) 0.003(2) -0.0014(18) 0.0001(19)
B1 0.023(3) 0.023(3) 0.024(3) -0.004(2) -0.001(2) 0.005(2)

loop_
_atom_type_symbol
_atom_type_description
_atom_type_scat_dispersion_real
_atom_type_scat_dispersion_imag
_atom_type_scat_source
C C 0.0033 0.0016 'International Tables Vol C Tables 4.2.6.8 and 6.1.1.4'
H H 0.0000 0.0000 'International Tables Vol C Tables 4.2.6.8 and 6.1.1.4'
B B 0.0013 0.0007 'International Tables Vol C Tables 4.2.6.8 and 6.1.1.4'
N N 0.0061 0.0033 'International Tables Vol C Tables 4.2.6.8 and 6.1.1.4'
Ru Ru -1.2594 0.8363 'International Tables Vol C Tables 4.2.6.8 and 6.1.1.4'

loop_
_geom_angle_atom_site_label_1
_geom_angle_atom_site_label_2
_geom_angle_atom_site_label_3
_geom_angle_site_symmetry_1
_geom_angle_site_symmetry_3
_geom_angle
_geom_angle_publ_flag
C10A C9A B1 . . 116.3(10) ?
C10A C9A H9A . . 108.2 ?
B1 C9A H9A . . 108.2 ?
C10A C9A H9B . . 108.2 ?
B1 C9A H9B . . 108.2 ?
H9A C9A H9B . . 107.4 ?
C9A C10A C11A . . 113.4(10) ?
C9A C10A H10A . . 108.9 ?
C11A C10A H10A . . 108.9 ?
C9A C10A H10B . . 108.9 ?
C11A C10A H10B . . 108.9 ?
H10A C10A H10B . . 107.7 ?
C12A C11A C10A . . 114.6(10) ?
C12A C11A H11A . . 108.6 ?
C10A C11A H11A . . 108.6 ?
C12A C11A H11B . . 108.6 ?
C10A C11A H11B . . 108.6 ?
H11A C11A H11B . . 107.6 ?
C11A C12A C13A . . 113.3(8) ?
C11A C12A H12A . . 108.9 ?
C13A C12A H12A . . 108.9 ?
C11A C12A H12B . . 108.9 ?
C13A C12A H12B . . 108.9 ?
H12A C12A H12B . . 107.7 ?
C14A C13A C12A . . 128.1(9) ?
C14A C13A H13A . . 105.3 ?
C12A C13A H13A . . 105.3 ?
C14A C13A H13B . . 105.3 ?
C12A C13A H13B . . 105.3 ?
H13A C13A H13B . . 106.0 ?
C13A C14A C15A . . 120.3(9) ?
C13A C14A H14A . . 107.2 ?
C15A C14A H14A . . 107.2 ?
C13A C14A H14B . . 107.2 ?
C15A C14A H14B . . 107.2 ?
H14A C14A H14B . . 106.9 ?
C16A C15A C14A . . 111.5(8) ?
C16A C15A H15A . . 109.3 ?
C14A C15A H15A . . 109.3 ?
C16A C15A H15B . . 109.3 ?
C14A C15A H15B . . 109.3 ?
H15A C15A H15B . . 108.0 ?
C15A C16A H16A . . 109.5 ?
C15A C16A H16B . . 109.5 ?
H16A C16A H16B . . 109.5 ?
C15A C16A H16C . . 109.5 ?
H16A C16A H16C . . 109.5 ?
H16B C16A H16C . . 109.5 ?
C10C C9C B1 . . 114.2(15) ?
C10C C9C H9C . . 108.7 ?
B1 C9C H9C . . 108.7 ?
C10C C9C H9D . . 108.7 ?
B1 C9C H9D . . 108.7 ?
H9C C9C H9D . . 107.6 ?
C9C C10C C11C . . 121.(2) ?
C9C C10C H10C . . 107.0 ?
C11C C10C H10C . . 107.0 ?
C9C C10C H10D . . 107.0 ?
C11C C10C H10D . . 107.0 ?
H10C C10C H10D . . 106.7 ?
C12C C11C C10C . . 118.(3) ?
C12C C11C H11C . . 107.9 ?
C10C C11C H11C . . 107.9 ?
C12C C11C H11D . . 107.9 ?
C10C C11C H11D . . 107.9 ?
H11C C11C H11D . . 107.2 ?
C11C C12C C13C . . 117.(2) ?
C11C C12C H12C . . 108.1 ?
C13C C12C H12C . . 108.1 ?
C11C C12C H12D . . 108.1 ?
C13C C12C H12D . . 108.1 ?
H12C C12C H12D . . 107.3 ?
C14C C13C C12C . . 106.8(17) ?
C14C C13C H13C . . 110.4 ?
C12C C13C H13C . . 110.4 ?
C14C C13C H13D . . 110.4 ?
C12C C13C H13D . . 110.4 ?
H13C C13C H13D . . 108.6 ?
C13C C14C C15C . . 115.7(16) ?
C13C C14C H14C . . 108.4 ?
C15C C14C H14C . . 108.4 ?
C13C C14C H14D . . 108.4 ?
C15C C14C H14D . . 108.4 ?
H14C C14C H14D . . 107.4 ?
C14C C15C C16C . . 111.(2) ?
C14C C15C H15C . . 109.4 ?
C16C C15C H15C . . 109.4 ?
C14C C15C H15D . . 109.4 ?
C16C C15C H15D . . 109.4 ?
H15C C15C H15D . . 108.0 ?
C15C C16C H16D . . 109.5 ?
C15C C16C H16E . . 109.5 ?
H16D C16C H16E . . 109.5 ?
C15C C16C H16F . . 109.5 ?
H16D C16C H16F . . 109.5 ?
H16E C16C H16F . . 109.5 ?
N3 Ru1 N2 . 88_565 84.93(14) ?
N3 Ru1 N1 . 63_656 84.34(14) ?
N2 Ru1 N1 88_565 63_656 83.12(15) ?
N3 Ru1 C5 . . 149.97(17) ?
N2 Ru1 C5 88_565 . 96.74(18) ?
N1 Ru1 C5 63_656 . 125.68(17) ?
N3 Ru1 C4 . . 111.20(17) ?
N2 Ru1 C4 88_565 . 103.42(17) ?
N1 Ru1 C4 63_656 . 163.41(17) ?
C5 Ru1 C4 . . 39.2(2) ?
N3 Ru1 C3 . . 94.47(18) ?
N2 Ru1 C3 88_565 . 138.08(18) ?
N1 Ru1 C3 63_656 . 138.66(18) ?
C5 Ru1 C3 . . 64.5(2) ?
C4 Ru1 C3 . . 38.3(2) ?
N3 Ru1 C1 . . 151.25(19) ?
N2 Ru1 C1 88_565 . 123.80(19) ?
N1 Ru1 C1 63_656 . 98.94(17) ?
C5 Ru1 C1 . . 38.1(2) ?
C4 Ru1 C1 . . 64.68(19) ?
C3 Ru1 C1 . . 64.2(2) ?
N3 Ru1 C2 . . 112.94(19) ?
N2 Ru1 C2 88_565 . 160.90(19) ?
N1 Ru1 C2 63_656 . 104.56(18) ?
C5 Ru1 C2 . . 64.5(2) ?
C4 Ru1 C2 . . 64.7(2) ?
C3 Ru1 C2 . . 38.6(2) ?
C1 Ru1 C2 . . 38.5(2) ?
C7 N1 Ru1 . 88_565 170.7(4) ?
C8 N2 Ru1 . 63_656 174.4(4) ?
C6 N3 Ru1 . . 176.9(4) ?
C5 C1 C2 . . 108.8(5) ?
C5 C1 Ru1 . . 70.6(3) ?
C2 C1 Ru1 . . 71.0(3) ?
C5 C1 H1 . . 125.6 ?
C2 C1 H1 . . 125.6 ?
Ru1 C1 H1 . . 124.3 ?
C1 C2 C3 . . 107.1(5) ?
C1 C2 Ru1 . . 70.5(3) ?
C3 C2 Ru1 . . 70.4(3) ?
C1 C2 H2 . . 126.4 ?
C3 C2 H2 . . 126.4 ?
Ru1 C2 H2 . . 124.3 ?
C4 C3 C2 . . 109.0(5) ?
C4 C3 Ru1 . . 70.8(3) ?
C2 C3 Ru1 . . 71.0(3) ?
C4 C3 H3 . . 125.5 ?
C2 C3 H3 . . 125.5 ?
Ru1 C3 H3 . . 124.3 ?
C3 C4 C5 . . 107.1(5) ?
C3 C4 Ru1 . . 70.9(3) ?
C5 C4 Ru1 . . 70.3(3) ?
C3 C4 H4 . . 126.5 ?
C5 C4 H4 . . 126.5 ?
Ru1 C4 H4 . . 124.0 ?
C1 C5 C4 . . 108.0(5) ?
C1 C5 Ru1 . . 71.2(3) ?
C4 C5 Ru1 . . 70.6(3) ?
C1 C5 H5 . . 126.0 ?
C4 C5 H5 . . 126.0 ?
Ru1 C5 H5 . . 123.9 ?
N3 C6 B1 . . 178.0(5) ?
N1 C7 B1 . . 178.1(5) ?
N2 C8 B1 . . 176.3(5) ?
C9C B1 C8 . . 114.(3) ?
C9A B1 C8 . . 114.(2) ?
C9C B1 C7 . . 114.0(12) ?
C9A B1 C7 . . 114.4(8) ?
C8 B1 C7 . . 106.1(3) ?
C9C B1 C6 . . 115.(3) ?
C9A B1 C6 . . 115.(2) ?
C8 B1 C6 . . 102.2(3) ?
C7 B1 C6 . . 103.8(3) ?

loop_
_geom_bond_atom_site_label_1
_geom_bond_atom_site_label_2
_geom_bond_site_symmetry_2
_geom_bond_distance
_geom_bond_publ_flag
C9A C10A . 1.520(2) ?
C9A B1 . 1.524(2) ?
C9A H9A . 0.99 ?
C9A H9B . 0.99 ?
C10A C11A . 1.521(2) ?
C10A H10A . 0.99 ?
C10A H10B . 0.99 ?
C11A C12A . 1.520(2) ?
C11A H11A . 0.99 ?
C11A H11B . 0.99 ?
C12A C13A . 1.520(2) ?
C12A H12A . 0.99 ?
C12A H12B . 0.99 ?
C13A C14A . 1.518(2) ?
C13A H13A . 0.99 ?
C13A H13B . 0.99 ?
C14A C15A . 1.520(2) ?
C14A H14A . 0.99 ?
C14A H14B . 0.99 ?
C15A C16A . 1.5201(15) ?
C15A H15A . 0.99 ?
C15A H15B . 0.99 ?
C16A H16A . 0.98 ?
C16A H16B . 0.98 ?
C16A H16C . 0.98 ?
C9C C10C . 1.520(2) ?
C9C B1 . 1.523(2) ?
C9C H9C . 0.99 ?
C9C H9D . 0.99 ?
C10C C11C . 1.520(2) ?
C10C H10C . 0.99 ?
C10C H10D . 0.99 ?
C11C C12C . 1.519(2) ?
C11C H11C . 0.99 ?
C11C H11D . 0.99 ?
C12C C13C . 1.520(2) ?
C12C H12C . 0.99 ?
C12C H12D . 0.99 ?
C13C C14C . 1.520(2) ?
C13C H13C . 0.99 ?
C13C H13D . 0.99 ?
C14C C15C . 1.520(2) ?
C14C H14C . 0.99 ?
C14C H14D . 0.99 ?
C15C C16C . 1.521(2) ?
C15C H15C . 0.99 ?
C15C H15D . 0.99 ?
C16C H16D . 0.98 ?
C16C H16E . 0.98 ?
C16C H16F . 0.98 ?
Ru1 N3 . 2.061(4) ?
Ru1 N2 88_565 2.068(4) ?
Ru1 N1 63_656 2.074(4) ?
Ru1 C5 . 2.142(5) ?
Ru1 C4 . 2.145(5) ?
Ru1 C3 . 2.147(5) ?
Ru1 C1 . 2.149(5) ?
Ru1 C2 . 2.156(5) ?
N1 C7 . 1.147(6) ?
N2 C8 . 1.149(6) ?
N3 C6 . 1.149(6) ?
C1 C5 . 1.402(7) ?
C1 C2 . 1.418(8) ?
C1 H1 . 0.95 ?
C2 C3 . 1.421(8) ?
C2 H2 . 0.95 ?
C3 C4 . 1.407(8) ?
C3 H3 . 0.95 ?
C4 C5 . 1.436(7) ?
C4 H4 . 0.95 ?
C5 H5 . 0.95 ?
C6 B1 . 1.631(7) ?
C7 B1 . 1.623(7) ?
C8 B1 . 1.621(7) ?

loop_
_geom_torsion_atom_site_label_1
_geom_torsion_atom_site_label_2
_geom_torsion_atom_site_label_3
_geom_torsion_atom_site_label_4
_geom_torsion_site_symmetry_1
_geom_torsion_site_symmetry_2
_geom_torsion_site_symmetry_3
_geom_torsion_site_symmetry_4
_geom_torsion
_geom_torsion_publ_flag
B1 C9A C10A C11A . . . . -171.(3) ?
C9A C10A C11A C12A . . . . 176.(3) ?
C10A C11A C12A C13A . . . . -178.2(13) ?
C11A C12A C13A C14A . . . . -158.2(12) ?
C12A C13A C14A C15A . . . . -118.1(13) ?
C13A C14A C15A C16A . . . . -81.3(12) ?
B1 C9C C10C C11C . . . . 167.(4) ?
C9C C10C C11C C12C . . . . -49.(6) ?
C10C C11C C12C C13C . . . . -57.(4) ?
C11C C12C C13C C14C . . . . -62.(3) ?
C12C C13C C14C C15C . . . . -172.(2) ?
C13C C14C C15C C16C . . . . 178.(2) ?
C5 C1 C2 C3 . . . . 0.3(6) ?
Ru1 C1 C2 C3 . . . . 61.2(3) ?
C5 C1 C2 Ru1 . . . . -60.9(3) ?
C1 C2 C3 C4 . . . . -0.4(6) ?
Ru1 C2 C3 C4 . . . . 60.9(3) ?
C1 C2 C3 Ru1 . . . . -61.3(3) ?
C2 C3 C4 C5 . . . . 0.3(6) ?
Ru1 C3 C4 C5 . . . . 61.3(3) ?
C2 C3 C4 Ru1 . . . . -61.1(4) ?
C2 C1 C5 C4 . . . . -0.2(5) ?
Ru1 C1 C5 C4 . . . . -61.3(3) ?
C2 C1 C5 Ru1 . . . . 61.1(4) ?
C3 C4 C5 C1 . . . . -0.1(5) ?
Ru1 C4 C5 C1 . . . . 61.7(3) ?
C3 C4 C5 Ru1 . . . . -61.8(3) ?
C10C C9C B1 C8 . . . . -60.(6) ?
C10C C9C B1 C7 . . . . 177.(4) ?
C10C C9C B1 C6 . . . . 57.(6) ?
C10A C9A B1 C8 . . . . -61.(5) ?
C10A C9A B1 C7 . . . . 177.(3) ?
C10A C9A B1 C6 . . . . 57.(5) ?
